data_7129185
loop_
_publ_author_name
'Zhou, Su'
'Xie, Xiongda'
'Xu, Xinxin'
'Dong, Shanliang'
'Hu, Wenhao'
'Xu, Xinfang'

_publ_section_title
;
 An asymmetric oxidative cyclization/Mannich-type addition cascade
 reaction for direct access to chiral pyrrolidin-3-ones
;
_journal_name_full 'Chemical Communications'
_journal_paper_doi 10.1039/D1CC04830A
_journal_year 2021
_chemical_absolute_configuration ad
_chemical_formula_moiety 'C21 H25 Cl N2 O3 S'
_chemical_formula_sum 'C21 H25 Cl N2 O3 S'
_chemical_formula_weight 420.94
_space_group_crystal_system monoclinic
_space_group_IT_number 4
_space_group_name_Hall 'P 2yb'
_space_group_name_H-M_alt 'P 1 21 1'
_atom_sites_solution_hydrogens geom
_atom_sites_solution_primary dual
_audit_creation_date 2021-04-09
_audit_creation_method
;
Olex2 1.3
(compiled 2020.11.12 svn.r5f609507 for OlexSys, GUI svn.r6272)
;
_audit_update_record
;
2021-04-11 deposited with the CCDC.	2021-10-26 downloaded from the CCDC.
;
_cell_angle_alpha 90
_cell_angle_beta 108.671(2)
_cell_angle_gamma 90
_cell_formula_units_Z 2
_cell_length_a 7.1972(2)
_cell_length_b 13.8507(2)
_cell_length_c 11.1349(2)
_cell_measurement_reflns_used 6502
_cell_measurement_temperature 100.00(10)
_cell_measurement_theta_max 77.0250
_cell_measurement_theta_min 4.1780
_cell_volume 1051.58(4)
_computing_cell_refinement 'CrysAlisPro 1.171.40.84a (Rigaku OD, 2020)'
_computing_data_collection 'CrysAlisPro 1.171.40.84a (Rigaku OD, 2020)'
_computing_data_reduction 'CrysAlisPro 1.171.40.84a (Rigaku OD, 2020)'
_computing_molecular_graphics 'Olex2 1.3 (Dolomanov et al., 2009)'
_computing_publication_material 'Olex2 1.3 (Dolomanov et al., 2009)'
_computing_structure_refinement 'SHELXL 2018/3 (Sheldrick, 2015)'
_computing_structure_solution 'SHELXT 2018/2 (Sheldrick, 2018)'
_diffrn_ambient_environment N~2~
_diffrn_ambient_temperature 100.00(10)
_diffrn_detector 'Hybrid Pixel Array Detector'
_diffrn_detector_area_resol_mean 10.0000
_diffrn_detector_type HyPix
_diffrn_measured_fraction_theta_full 0.993
_diffrn_measured_fraction_theta_max 0.959
_diffrn_measurement_details
;
List of Runs (angles in degrees, time in seconds):

  # Type    Start    End  Width  t~exp~   \w     \q     \k     \f   Frames
#--------------------------------------------------------------------------
  1  \w    -69.00 -27.00   0.50    2.50    -- -100.00  61.00  60.00   84
  2  \w    -24.00  29.00   0.50    0.50    --  -46.62  19.00   0.00  106
  3  \w    -24.00  29.00   0.50    0.50    --  -46.62  19.00 -90.00  106
  4  \w    -69.00 -27.00   0.50    2.50    -- -100.00  61.00 150.00   84
  5  \w   -108.00 -27.00   0.50    2.50    -- -100.00 111.00  66.00  162
  6  \w   -120.00 -32.00   0.50    0.50    --  -46.62 -39.00  53.00  176
  7  \w   -119.00 -74.00   0.50    0.50    --  -46.62-125.00 -60.00   90
  8  \w   -119.00 -74.00   0.50    0.50    --  -46.62-125.00-180.00   90
  9  \w   -173.00 -80.00   0.50    2.50    -- -100.00 -86.00-135.00  186
 10  \w   -173.00 -85.00   0.50    2.50    -- -100.00 -39.00  53.00  176
 11  \w   -119.00 -74.00   0.50    0.50    --  -46.62-125.00  90.00   90
 12  \w   -175.00 -82.00   0.50    2.50    -- -100.00 -15.00 -30.00  186
 13  \w     34.00 108.00   0.50    2.50    --  107.00-111.00 -27.00  148
 14  \w     34.00 106.00   0.50    2.50    --  107.00 -94.00  90.00  144
 15  \w     34.00  73.00   0.50    2.50    --  107.00 -61.00  90.00   78
 16  \w     34.00 112.00   0.50    2.50    --  107.00-125.00  30.00  156
 17  \w     34.00  73.00   0.50    2.50    --  107.00 -61.00 -90.00   78
 18  \w     34.00  73.00   0.50    2.50    --  107.00 -61.00-120.00   78
 19  \w     34.00  73.00   0.50    2.50    --  107.00 -61.00 -60.00   78
 20  \w     34.00 106.00   0.50    2.50    --  107.00 -94.00-120.00  144
 21  \w     34.00 102.00   0.50    2.50    --  107.00-125.00-150.00  136
 22  \w     92.00 178.00   0.50    2.50    --  107.00  30.00 -60.00  172
 23  \w     80.00 105.00   0.50    2.50    --  107.00 125.00 -90.00   50
;
_diffrn_measurement_device 'four-circle diffractometer'
_diffrn_measurement_device_type 'XtaLAB Synergy R, DW system, HyPix'
_diffrn_measurement_method '\w scans'
_diffrn_orient_matrix_type 'CrysAlisPro convention (1999,Acta A55,543-557)'
_diffrn_orient_matrix_UB_11 0.2121478000
_diffrn_orient_matrix_UB_12 0.0365276000
_diffrn_orient_matrix_UB_13 0.0295072000
_diffrn_orient_matrix_UB_21 0.0061971000
_diffrn_orient_matrix_UB_22 -0.0411020000
_diffrn_orient_matrix_UB_23 -0.1272320000
_diffrn_orient_matrix_UB_31 -0.0775702000
_diffrn_orient_matrix_UB_32 0.0966659000
_diffrn_orient_matrix_UB_33 -0.0652340000
_diffrn_radiation_monochromator mirror
_diffrn_radiation_probe x-ray
_diffrn_radiation_type 'Cu K\a'
_diffrn_radiation_wavelength 1.54184
_diffrn_reflns_av_R_equivalents 0.0427
_diffrn_reflns_av_unetI/netI 0.0479
_diffrn_reflns_Laue_measured_fraction_full 0.993
_diffrn_reflns_Laue_measured_fraction_max 0.959
_diffrn_reflns_limit_h_max 8
_diffrn_reflns_limit_h_min -8
_diffrn_reflns_limit_k_max 17
_diffrn_reflns_limit_k_min -15
_diffrn_reflns_limit_l_max 13
_diffrn_reflns_limit_l_min -13
_diffrn_reflns_number 10375
_diffrn_reflns_point_group_measured_fraction_full 0.846
_diffrn_reflns_point_group_measured_fraction_max 0.801
_diffrn_reflns_theta_full 67.684
_diffrn_reflns_theta_max 77.172
_diffrn_reflns_theta_min 4.191
_diffrn_source 'Rotating-anode X-ray tube'
_diffrn_source_type 'Rigaku (Cu) X-ray Source'
_exptl_absorpt_coefficient_mu 2.733
_exptl_absorpt_correction_T_max 1.00000
_exptl_absorpt_correction_T_min 0.60102
_exptl_absorpt_correction_type multi-scan
_exptl_absorpt_process_details
;
CrysAlisPro 1.171.40.84a (Rigaku Oxford Diffraction, 2020)
Empirical absorption correction using spherical harmonics,
implemented in SCALE3 ABSPACK scaling algorithm.
;
_exptl_crystal_colour colourless
_exptl_crystal_colour_primary colourless
_exptl_crystal_density_diffrn 1.329
_exptl_crystal_description plate
_exptl_crystal_F_000 444
_exptl_crystal_size_max 0.1
_exptl_crystal_size_mid 0.1
_exptl_crystal_size_min 0.05
_refine_diff_density_max 0.199
_refine_diff_density_min -0.353
_refine_diff_density_rms 0.049
_refine_ls_abs_structure_details
;
 Flack x determined using 1156 quotients [(I+)-(I-)]/[(I+)+(I-)]
 (Parsons, Flack and Wagner, Acta Cryst. B69 (2013) 249-259).
;
_refine_ls_abs_structure_Flack 0.007(12)
_refine_ls_extinction_method none
_refine_ls_goodness_of_fit_ref 1.068
_refine_ls_hydrogen_treatment constr
_refine_ls_matrix_type full
_refine_ls_number_parameters 256
_refine_ls_number_reflns 3557
_refine_ls_number_restraints 1
_refine_ls_restrained_S_all 1.068
_refine_ls_R_factor_all 0.0349
_refine_ls_R_factor_gt 0.0318
_refine_ls_shift/su_max 0.000
_refine_ls_shift/su_mean 0.000
_refine_ls_structure_factor_coef Fsqd
_refine_ls_weighting_details 'w=1/[\s^2^(Fo^2^)+(0.0296P)^2^+0.2377P] where P=(Fo^2^+2Fc^2^)/3'
_refine_ls_weighting_scheme calc
_refine_ls_wR_factor_gt 0.0772
_refine_ls_wR_factor_ref 0.0786
_reflns_Friedel_coverage 0.601
_reflns_Friedel_fraction_full 0.686
_reflns_Friedel_fraction_max 0.628
_reflns_number_gt 3323
_reflns_number_total 3557
_reflns_threshold_expression 'I > 2\s(I)'
_cod_data_source_file d1cc04830a2.cif
_cod_data_source_block zhous_210409
_cod_database_code 7129185
_shelx_shelxl_version_number 2018/3
_chemical_oxdiff_formula CHONCl
_shelx_space_group_comment
;
The symmetry employed for this shelxl refinement is uniquely defined
by the following loop, which should always be used as a source of
symmetry information in preference to the above space-group names.
They are only intended as comments.
;
_shelx_estimated_absorpt_t_max 0.875
_shelx_estimated_absorpt_t_min 0.772
_reflns_odcompleteness_completeness 99.03
_reflns_odcompleteness_iscentric 1
_reflns_odcompleteness_theta 71.98
_olex2_refinement_description
;
1. Fixed Uiso
 At 1.2 times of:
  All C(H) groups, All C(H,H) groups, All N(H) groups
 At 1.5 times of:
  All C(H,H,H) groups
2.a Ternary CH refined with riding coordinates:
 C00A(H00A), C00P(H00T)
2.b Secondary CH2 refined with riding coordinates:
 C00K(H00K,H00L), C00M(H00N,H00O)
2.c Aromatic/amide H refined with riding coordinates:
 N006(H006), C008(H008), C00B(H00B), C00D(H00D), C00I(H00I), C00L(H00M),
 C00O(H00S), C00Q(H00U), C00R(H00V), C00S(H00W)
2.d Idealised Me refined as rotating group:
 C00G(H00C,H00E,H00F), C00J(H00G,H00H,H00J), C00N(H00P,H00Q,H00R)
;
_olex2_submission_special_instructions 'No special instructions were received'
_oxdiff_exptl_absorpt_empirical_details
;
Empirical correction (ABSPACK) includes:
- Absorption correction using spherical harmonics
- Frame scaling
;
_oxdiff_exptl_absorpt_empirical_full_max 2.113
_oxdiff_exptl_absorpt_empirical_full_min 0.471

loop_
_space_group_symop_operation_xyz
'x, y, z'
'-x, y+1/2, -z'

loop_
_atom_site_label
_atom_site_type_symbol
_atom_site_fract_x
_atom_site_fract_y
_atom_site_fract_z
_atom_site_U_iso_or_equiv
_atom_site_adp_type
_atom_site_occupancy
_atom_site_site_symmetry_order
_atom_site_calc_flag
_atom_site_refinement_flags_posn
_atom_site_refinement_flags_adp
_atom_site_refinement_flags_occupancy
_atom_site_disorder_assembly
_atom_site_disorder_group
S01 S 0.33713(9) 0.34856(5) 0.66604(6) 0.01638(16) Uani 1 1 d . . . . .
Cl02 Cl 0.93355(13) 0.52355(6) 1.07089(7) 0.0314(2) Uani 1 1 d . . . . .
O003 O 0.5454(3) 0.35372(18) 0.7286(2) 0.0212(4) Uani 1 1 d . . . . .
O004 O 0.2573(3) 0.26653(16) 0.5870(2) 0.0219(5) Uani 1 1 d . . . . .
O005 O 0.2760(4) 0.68496(17) 0.4875(3) 0.0321(6) Uani 1 1 d . . . . .
N006 N 0.7016(4) 0.60975(19) 0.5989(2) 0.0202(5) Uani 1 1 d . . . . .
H006 H 0.701323 0.649139 0.539100 0.024 Uiso 1 1 calc R U . . .
N007 N 0.2710(4) 0.44365(19) 0.5775(2) 0.0175(5) Uani 1 1 d . . . . .
C008 C 0.5763(4) 0.3903(2) 0.4161(3) 0.0204(6) Uani 1 1 d . . . . .
H008 H 0.603019 0.348770 0.485102 0.024 Uiso 1 1 calc R U . . .
C009 C 0.5564(4) 0.4886(2) 0.4338(3) 0.0186(6) Uani 1 1 d . . . . .
C00A C 0.5827(4) 0.5234(2) 0.5669(3) 0.0178(6) Uani 1 1 d . . . . .
H00A H 0.656267 0.472752 0.623907 0.021 Uiso 1 1 calc R U . . .
C00B C 0.5135(5) 0.5500(2) 0.3290(3) 0.0233(7) Uani 1 1 d . . . . .
H00B H 0.496525 0.615788 0.338904 0.028 Uiso 1 1 calc R U . . .
C00C C 0.9375(5) 0.5983(2) 0.9456(3) 0.0226(6) Uani 1 1 d . . . . .
C00D C 0.8150(4) 0.5740(2) 0.8257(3) 0.0188(6) Uani 1 1 d . . . . .
H00D H 0.733379 0.520419 0.814341 0.023 Uiso 1 1 calc R U . . .
C00E C 0.8152(4) 0.6314(2) 0.7210(3) 0.0187(6) Uani 1 1 d . . . . .
C00F C 0.2405(4) 0.6015(2) 0.5016(3) 0.0209(6) Uani 1 1 d . . . . .
C00G C 0.2808(5) 0.4499(2) 0.8605(3) 0.0212(6) Uani 1 1 d . . . . .
H00C H 0.421088 0.455986 0.889565 0.032 Uiso 1 1 calc R U . . .
H00E H 0.233512 0.450751 0.931906 0.032 Uiso 1 1 calc R U . . .
H00F H 0.224322 0.502799 0.805111 0.032 Uiso 1 1 calc R U . . .
C00H C 0.2227(4) 0.3545(3) 0.7886(3) 0.0191(6) Uani 1 1 d . . . . .
C00I C 0.9413(5) 0.7112(2) 0.7438(3) 0.0242(7) Uani 1 1 d . . . . .
H00I H 0.944450 0.749885 0.676189 0.029 Uiso 1 1 calc R U . . .
C00J C 0.3007(5) 0.2677(3) 0.8749(3) 0.0248(7) Uani 1 1 d . . . . .
H00G H 0.267959 0.209323 0.826254 0.037 Uiso 1 1 calc R U . . .
H00H H 0.242479 0.266684 0.941345 0.037 Uiso 1 1 calc R U . . .
H00J H 0.440599 0.272695 0.911294 0.037 Uiso 1 1 calc R U . . .
C00K C 0.0554(4) 0.5483(2) 0.4328(3) 0.0221(7) Uani 1 1 d . . . . .
H00K H 0.012984 0.563498 0.343090 0.026 Uiso 1 1 calc R U . . .
H00L H -0.048772 0.565037 0.466866 0.026 Uiso 1 1 calc R U . . .
C00L C 0.5569(4) 0.3532(3) 0.2966(3) 0.0256(6) Uani 1 1 d . . . . .
H00M H 0.568813 0.287163 0.285644 0.031 Uiso 1 1 calc R U . . .
C00M C 0.1086(4) 0.4419(2) 0.4547(3) 0.0205(6) Uani 1 1 d . . . . .
H00N H -0.001596 0.404185 0.460905 0.025 Uiso 1 1 calc R U . . .
H00O H 0.152154 0.415847 0.387404 0.025 Uiso 1 1 calc R U . . .
C00N C 0.0006(4) 0.3489(3) 0.7278(3) 0.0242(6) Uani 1 1 d . . . . .
H00P H -0.044443 0.403921 0.673831 0.036 Uiso 1 1 calc R U . . .
H00Q H -0.060450 0.348409 0.792819 0.036 Uiso 1 1 calc R U . . .
H00R H -0.033054 0.290891 0.678399 0.036 Uiso 1 1 calc R U . . .
C00O C 0.4963(5) 0.5130(3) 0.2100(3) 0.0268(7) Uani 1 1 d . . . . .
H00S H 0.468771 0.554235 0.140581 0.032 Uiso 1 1 calc R U . . .
C00P C 0.3836(4) 0.5338(2) 0.5945(3) 0.0176(6) Uani 1 1 d . . . . .
H00T H 0.408688 0.557587 0.681107 0.021 Uiso 1 1 calc R U . . .
C00Q C 0.5196(5) 0.4153(3) 0.1939(3) 0.0283(7) Uani 1 1 d . . . . .
H00U H 0.510266 0.391202 0.114175 0.034 Uiso 1 1 calc R U . . .
C00R C 1.0608(5) 0.7335(3) 0.8645(3) 0.0305(8) Uani 1 1 d . . . . .
H00V H 1.142256 0.787262 0.877004 0.037 Uiso 1 1 calc R U . . .
C00S C 1.0613(5) 0.6768(3) 0.9683(3) 0.0264(7) Uani 1 1 d . . . . .
H00W H 1.142373 0.691469 1.049702 0.032 Uiso 1 1 calc R U . . .

loop_
_atom_site_aniso_label
_atom_site_aniso_U_11
_atom_site_aniso_U_22
_atom_site_aniso_U_33
_atom_site_aniso_U_23
_atom_site_aniso_U_13
_atom_site_aniso_U_12
S01 0.0164(3) 0.0143(3) 0.0197(3) -0.0006(3) 0.0076(2) 0.0007(3)
Cl02 0.0360(4) 0.0393(5) 0.0190(3) 0.0026(3) 0.0088(3) 0.0010(4)
O003 0.0155(9) 0.0221(10) 0.0275(11) 0.0061(10) 0.0091(8) 0.0030(9)
O004 0.0270(12) 0.0162(11) 0.0256(11) -0.0033(9) 0.0128(9) -0.0006(9)
O005 0.0286(12) 0.0194(12) 0.0423(14) 0.0065(10) 0.0031(10) 0.0003(9)
N006 0.0211(12) 0.0185(13) 0.0195(12) 0.0046(10) 0.0042(10) -0.0040(10)
N007 0.0166(11) 0.0179(13) 0.0179(12) -0.0001(10) 0.0053(10) -0.0040(10)
C008 0.0183(14) 0.0201(14) 0.0213(15) 0.0026(11) 0.0043(11) 0.0012(11)
C009 0.0160(13) 0.0218(15) 0.0203(15) 0.0012(12) 0.0091(11) -0.0023(11)
C00A 0.0164(13) 0.0183(14) 0.0180(13) 0.0005(12) 0.0045(10) -0.0007(11)
C00B 0.0214(15) 0.0245(17) 0.0219(15) 0.0018(12) 0.0040(12) -0.0024(12)
C00C 0.0237(15) 0.0241(16) 0.0214(15) -0.0042(12) 0.0090(12) 0.0048(12)
C00D 0.0183(13) 0.0188(15) 0.0208(14) -0.0020(11) 0.0084(11) 0.0001(11)
C00E 0.0173(13) 0.0176(15) 0.0219(15) -0.0010(12) 0.0072(11) 0.0021(11)
C00F 0.0235(15) 0.0179(15) 0.0227(15) -0.0007(12) 0.0094(12) 0.0016(11)
C00G 0.0238(15) 0.0220(16) 0.0187(14) -0.0017(12) 0.0080(12) 0.0011(12)
C00H 0.0174(12) 0.0202(14) 0.0201(14) 0.0019(13) 0.0066(10) 0.0015(12)
C00I 0.0250(15) 0.0205(16) 0.0262(17) 0.0046(13) 0.0072(13) -0.0018(13)
C00J 0.0276(17) 0.0231(17) 0.0272(16) 0.0016(13) 0.0139(13) -0.0023(13)
C00K 0.0209(14) 0.0243(17) 0.0196(14) 0.0009(12) 0.0046(12) 0.0033(12)
C00L 0.0285(14) 0.0230(15) 0.0247(15) 0.0005(14) 0.0075(12) 0.0047(14)
C00M 0.0195(14) 0.0213(15) 0.0192(14) -0.0020(12) 0.0042(12) -0.0011(11)
C00N 0.0167(13) 0.0308(16) 0.0273(15) -0.0033(16) 0.0102(11) -0.0024(15)
C00O 0.0283(16) 0.0319(18) 0.0184(14) 0.0008(13) 0.0049(12) -0.0018(14)
C00P 0.0174(13) 0.0164(15) 0.0187(13) -0.0007(11) 0.0053(11) -0.0010(11)
C00Q 0.0310(17) 0.0348(19) 0.0181(15) -0.0027(13) 0.0065(13) 0.0010(14)
C00R 0.0291(17) 0.0240(17) 0.0341(19) -0.0045(14) 0.0042(14) -0.0071(14)
C00S 0.0227(15) 0.0291(18) 0.0233(16) -0.0070(14) 0.0016(13) -0.0006(13)

loop_
_atom_type_symbol
_atom_type_description
_atom_type_scat_dispersion_real
_atom_type_scat_dispersion_imag
_atom_type_scat_source
C C 0.0181 0.0091 'International Tables Vol C Tables 4.2.6.8 and 6.1.1.4'
H H 0.0000 0.0000 'International Tables Vol C Tables 4.2.6.8 and 6.1.1.4'
Cl Cl 0.3639 0.7018 'International Tables Vol C Tables 4.2.6.8 and 6.1.1.4'
N N 0.0311 0.0180 'International Tables Vol C Tables 4.2.6.8 and 6.1.1.4'
O O 0.0492 0.0322 'International Tables Vol C Tables 4.2.6.8 and 6.1.1.4'
S S 0.3331 0.5567 'International Tables Vol C Tables 4.2.6.8 and 6.1.1.4'

loop_
_geom_angle_atom_site_label_1
_geom_angle_atom_site_label_2
_geom_angle_atom_site_label_3
_geom_angle
_geom_angle_site_symmetry_1
_geom_angle_site_symmetry_3
_geom_angle_publ_flag
O003 S01 O004 119.05(14) . . ?
O003 S01 N007 108.16(13) . . ?
O003 S01 C00H 106.73(12) . . ?
O004 S01 N007 106.70(12) . . ?
O004 S01 C00H 107.97(15) . . ?
N007 S01 C00H 107.78(15) . . ?
C00A N006 H006 118.6 . . ?
C00E N006 H006 118.6 . . ?
C00E N006 C00A 122.7(2) . . ?
C00M N007 S01 122.4(2) . . ?
C00P N007 S01 124.8(2) . . ?
C00P N007 C00M 111.8(2) . . ?
C009 C008 H008 119.5 . . ?
C009 C008 C00L 121.0(3) . . ?
C00L C008 H008 119.5 . . ?
C008 C009 C00A 117.8(3) . . ?
C008 C009 C00B 118.9(3) . . ?
C00B C009 C00A 123.3(3) . . ?
N006 C00A C009 112.5(2) . . ?
N006 C00A H00A 106.1 . . ?
N006 C00A C00P 112.5(2) . . ?
C009 C00A H00A 106.1 . . ?
C009 C00A C00P 112.7(2) . . ?
C00P C00A H00A 106.1 . . ?
C009 C00B H00B 120.0 . . ?
C00O C00B C009 120.0(3) . . ?
C00O C00B H00B 120.0 . . ?
C00D C00C Cl02 117.3(3) . . ?
C00S C00C Cl02 119.8(2) . . ?
C00S C00C C00D 122.9(3) . . ?
C00C C00D H00D 120.3 . . ?
C00C C00D C00E 119.4(3) . . ?
C00E C00D H00D 120.3 . . ?
N006 C00E C00D 122.4(3) . . ?
N006 C00E C00I 119.7(3) . . ?
C00I C00E C00D 117.8(3) . . ?
O005 C00F C00K 126.5(3) . . ?
O005 C00F C00P 123.5(3) . . ?
C00K C00F C00P 109.9(3) . . ?
H00C C00G H00E 109.5 . . ?
H00C C00G H00F 109.5 . . ?
H00E C00G H00F 109.5 . . ?
C00H C00G H00C 109.5 . . ?
C00H C00G H00E 109.5 . . ?
C00H C00G H00F 109.5 . . ?
C00G C00H S01 108.7(2) . . ?
C00J C00H S01 105.9(2) . . ?
C00J C00H C00G 111.4(2) . . ?
C00N C00H S01 109.2(2) . . ?
C00N C00H C00G 110.4(3) . . ?
C00N C00H C00J 111.1(3) . . ?
C00E C00I H00I 119.4 . . ?
C00R C00I C00E 121.3(3) . . ?
C00R C00I H00I 119.4 . . ?
C00H C00J H00G 109.5 . . ?
C00H C00J H00H 109.5 . . ?
C00H C00J H00J 109.5 . . ?
H00G C00J H00H 109.5 . . ?
H00G C00J H00J 109.5 . . ?
H00H C00J H00J 109.5 . . ?
C00F C00K H00K 110.8 . . ?
C00F C00K H00L 110.8 . . ?
C00F C00K C00M 104.9(2) . . ?
H00K C00K H00L 108.8 . . ?
C00M C00K H00K 110.8 . . ?
C00M C00K H00L 110.8 . . ?
C008 C00L H00M 120.2 . . ?
C00Q C00L C008 119.5(4) . . ?
C00Q C00L H00M 120.2 . . ?
N007 C00M C00K 102.4(2) . . ?
N007 C00M H00N 111.3 . . ?
N007 C00M H00O 111.3 . . ?
C00K C00M H00N 111.3 . . ?
C00K C00M H00O 111.3 . . ?
H00N C00M H00O 109.2 . . ?
C00H C00N H00P 109.5 . . ?
C00H C00N H00Q 109.5 . . ?
C00H C00N H00R 109.5 . . ?
H00P C00N H00Q 109.5 . . ?
H00P C00N H00R 109.5 . . ?
H00Q C00N H00R 109.5 . . ?
C00B C00O H00S 119.7 . . ?
C00Q C00O C00B 120.5(3) . . ?
C00Q C00O H00S 119.7 . . ?
N007 C00P C00A 113.5(2) . . ?
N007 C00P C00F 102.1(2) . . ?
N007 C00P H00T 109.4 . . ?
C00A C00P H00T 109.4 . . ?
C00F C00P C00A 112.7(2) . . ?
C00F C00P H00T 109.4 . . ?
C00L C00Q H00U 120.0 . . ?
C00O C00Q C00L 120.0(3) . . ?
C00O C00Q H00U 120.0 . . ?
C00I C00R H00V 119.5 . . ?
C00I C00R C00S 121.1(3) . . ?
C00S C00R H00V 119.5 . . ?
C00C C00S C00R 117.5(3) . . ?
C00C C00S H00W 121.2 . . ?
C00R C00S H00W 121.2 . . ?

loop_
_geom_bond_atom_site_label_1
_geom_bond_atom_site_label_2
_geom_bond_distance
_geom_bond_site_symmetry_2
_geom_bond_publ_flag
S01 O003 1.438(2) . ?
S01 O004 1.439(2) . ?
S01 N007 1.622(3) . ?
S01 C00H 1.807(3) . ?
Cl02 C00C 1.745(3) . ?
O005 C00F 1.205(4) . ?
N006 H006 0.8600 . ?
N006 C00A 1.447(4) . ?
N006 C00E 1.377(4) . ?
N007 C00M 1.488(4) . ?
N007 C00P 1.468(4) . ?
C008 H008 0.9300 . ?
C008 C009 1.389(4) . ?
C008 C00L 1.391(5) . ?
C009 C00A 1.512(4) . ?
C009 C00B 1.397(4) . ?
C00A H00A 0.9800 . ?
C00A C00P 1.565(4) . ?
C00B H00B 0.9300 . ?
C00B C00O 1.389(5) . ?
C00C C00D 1.385(4) . ?
C00C C00S 1.377(5) . ?
C00D H00D 0.9300 . ?
C00D C00E 1.412(4) . ?
C00E C00I 1.400(4) . ?
C00F C00K 1.500(4) . ?
C00F C00P 1.525(4) . ?
C00G H00C 0.9600 . ?
C00G H00E 0.9600 . ?
C00G H00F 0.9600 . ?
C00G C00H 1.532(5) . ?
C00H C00J 1.529(5) . ?
C00H C00N 1.525(4) . ?
C00I H00I 0.9300 . ?
C00I C00R 1.379(5) . ?
C00J H00G 0.9600 . ?
C00J H00H 0.9600 . ?
C00J H00J 0.9600 . ?
C00K H00K 0.9700 . ?
C00K H00L 0.9700 . ?
C00K C00M 1.523(5) . ?
C00L H00M 0.9300 . ?
C00L C00Q 1.387(5) . ?
C00M H00N 0.9700 . ?
C00M H00O 0.9700 . ?
C00N H00P 0.9600 . ?
C00N H00Q 0.9600 . ?
C00N H00R 0.9600 . ?
C00O H00S 0.9300 . ?
C00O C00Q 1.382(6) . ?
C00P H00T 0.9800 . ?
C00Q H00U 0.9300 . ?
C00R H00V 0.9300 . ?
C00R C00S 1.396(5) . ?
C00S H00W 0.9300 . ?

loop_
_geom_torsion_atom_site_label_1
_geom_torsion_atom_site_label_2
_geom_torsion_atom_site_label_3
_geom_torsion_atom_site_label_4
_geom_torsion
_geom_torsion_site_symmetry_1
_geom_torsion_site_symmetry_2
_geom_torsion_site_symmetry_3
_geom_torsion_site_symmetry_4
_geom_torsion_publ_flag
S01 N007 C00M C00K 160.7(2) . . . . ?
S01 N007 C00P C00A 67.2(3) . . . . ?
S01 N007 C00P C00F -171.2(2) . . . . ?
Cl02 C00C C00D C00E -179.0(2) . . . . ?
Cl02 C00C C00S C00R 179.2(3) . . . . ?
O003 S01 N007 C00M 146.6(2) . . . . ?
O003 S01 N007 C00P -20.9(3) . . . . ?
O003 S01 C00H C00G 59.8(2) . . . . ?
O003 S01 C00H C00J -60.0(2) . . . . ?
O003 S01 C00H C00N -179.8(3) . . . . ?
O004 S01 N007 C00M 17.4(3) . . . . ?
O004 S01 N007 C00P -150.1(2) . . . . ?
O004 S01 C00H C00G -171.1(2) . . . . ?
O004 S01 C00H C00J 69.1(2) . . . . ?
O004 S01 C00H C00N -50.7(3) . . . . ?
O005 C00F C00K C00M 163.2(3) . . . . ?
O005 C00F C00P N007 178.8(3) . . . . ?
O005 C00F C00P C00A -59.0(4) . . . . ?
N006 C00A C00P N007 -173.0(2) . . . . ?
N006 C00A C00P C00F 71.5(3) . . . . ?
N006 C00E C00I C00R -178.3(3) . . . . ?
N007 S01 C00H C00G -56.2(2) . . . . ?
N007 S01 C00H C00J -176.0(2) . . . . ?
N007 S01 C00H C00N 64.3(3) . . . . ?
C008 C009 C00A N006 135.8(3) . . . . ?
C008 C009 C00A C00P -95.7(3) . . . . ?
C008 C009 C00B C00O -1.6(5) . . . . ?
C008 C00L C00Q C00O -1.9(5) . . . . ?
C009 C008 C00L C00Q 0.8(5) . . . . ?
C009 C00A C00P N007 58.5(3) . . . . ?
C009 C00A C00P C00F -57.1(3) . . . . ?
C009 C00B C00O C00Q 0.5(5) . . . . ?
C00A N006 C00E C00D -4.0(4) . . . . ?
C00A N006 C00E C00I 173.9(3) . . . . ?
C00A C009 C00B C00O 178.4(3) . . . . ?
C00B C009 C00A N006 -44.2(4) . . . . ?
C00B C009 C00A C00P 84.3(4) . . . . ?
C00B C00O C00Q C00L 1.2(5) . . . . ?
C00C C00D C00E N006 178.0(3) . . . . ?
C00C C00D C00E C00I 0.1(4) . . . . ?
C00D C00C C00S C00R 0.1(5) . . . . ?
C00D C00E C00I C00R -0.3(5) . . . . ?
C00E N006 C00A C009 -150.9(3) . . . . ?
C00E N006 C00A C00P 80.5(3) . . . . ?
C00E C00I C00R C00S 0.5(6) . . . . ?
C00F C00K C00M N007 27.1(3) . . . . ?
C00H S01 N007 C00M -98.4(3) . . . . ?
C00H S01 N007 C00P 94.2(3) . . . . ?
C00I C00R C00S C00C -0.4(5) . . . . ?
C00K C00F C00P N007 -1.5(3) . . . . ?
C00K C00F C00P C00A 120.7(3) . . . . ?
C00L C008 C009 C00A -179.1(3) . . . . ?
C00L C008 C009 C00B 0.9(5) . . . . ?
C00M N007 C00P C00A -101.5(3) . . . . ?
C00M N007 C00P C00F 20.1(3) . . . . ?
C00P N007 C00M C00K -30.4(3) . . . . ?
C00P C00F C00K C00M -16.4(3) . . . . ?
C00S C00C C00D C00E 0.0(5) . . . . ?
